data_1576314
loop_
_publ_author_name
'Kukreti, Prashant'
'Chauhan, Rahul'
'Sharma, Keshav'
'Hitomi, Yutaka'
'Ghosh, Kaushik'

_publ_section_title
;
 Metal-ligand cooperative strategy of Zn-catalyst for multicomponent
 synthesis of highly substituted pyrazolines, pyrimidines, and quinolines:
 A combined experimental and DFT optimized study
;
_journal_name_full 'Catalysis Science &amp; Technology'
_journal_paper_doi 10.1039/D5CY01110H
_journal_year 2025
_chemical_formula_moiety 'C11 H10 Cl2 N4 Zn'
_chemical_formula_sum 'C11 H10 Cl2 N4 Zn'
_chemical_formula_weight 334.50
_space_group_crystal_system triclinic
_space_group_IT_number 2
_space_group_name_Hall '-P 1'
_space_group_name_H-M_alt 'P -1'
_atom_sites_solution_hydrogens mixed
_audit_creation_date 2024-05-12
_audit_creation_method
;
Olex2 1.2-ac3
(compiled 2017.08.10 svn.r3458 for OlexSys, GUI svn.r5381)
;
_audit_update_record
;
2024-08-29 deposited with the CCDC.	2025-11-10 downloaded from the CCDC.
;
_cell_angle_alpha 77.4140(10)
_cell_angle_beta 84.4980(10)
_cell_angle_gamma 83.2990(10)
_cell_formula_units_Z 2
_cell_length_a 7.5445(2)
_cell_length_b 7.6703(2)
_cell_length_c 11.5765(3)
_cell_measurement_reflns_used 9957
_cell_measurement_temperature 100(2)
_cell_measurement_theta_max 28.29
_cell_measurement_theta_min 2.73
_cell_volume 647.63(3)
_computing_cell_refinement 'SAINT V8.40B (?, 2016)'
_computing_data_reduction 'SAINT V8.40B (?, 2016)'
_computing_molecular_graphics 'Olex2 (Dolomanov et al., 2009)'
_computing_publication_material 'Olex2 (Dolomanov et al., 2009)'
_computing_structure_refinement 'XL (Sheldrick, 2008)'
_diffrn_ambient_temperature 100.0
_diffrn_measured_fraction_theta_full 0.998
_diffrn_measured_fraction_theta_max 0.997
_diffrn_measurement_device_type 'Bruker APEX-II CCD'
_diffrn_measurement_method '\f and \w scans'
_diffrn_radiation_type MoK\a
_diffrn_radiation_wavelength 0.71073
_diffrn_reflns_av_R_equivalents 0.0413
_diffrn_reflns_av_unetI/netI 0.0217
_diffrn_reflns_Laue_measured_fraction_full 0.998
_diffrn_reflns_Laue_measured_fraction_max 0.997
_diffrn_reflns_limit_h_max 10
_diffrn_reflns_limit_h_min -10
_diffrn_reflns_limit_k_max 10
_diffrn_reflns_limit_k_min -10
_diffrn_reflns_limit_l_max 15
_diffrn_reflns_limit_l_min -15
_diffrn_reflns_number 35430
_diffrn_reflns_point_group_measured_fraction_full 0.998
_diffrn_reflns_point_group_measured_fraction_max 0.997
_diffrn_reflns_theta_full 25.242
_diffrn_reflns_theta_max 28.331
_diffrn_reflns_theta_min 1.807
_diffrn_standards_number 0
_exptl_absorpt_coefficient_mu 2.294
_exptl_absorpt_correction_T_max 0.7457
_exptl_absorpt_correction_T_min 0.6851
_exptl_absorpt_correction_type multi-scan
_exptl_absorpt_process_details
'SADABS-2016/2 (Bruker,2016/2) was used for absorption correction. wR2(int) was 0.0992 before and 0.0550 after correction. The Ratio of minimum to maximum transmission is 0.9187. The \l/2 correction factor is Not present.'
_exptl_crystal_colour gold
_exptl_crystal_density_diffrn 1.715
_exptl_crystal_description block
_exptl_crystal_F_000 336
_exptl_crystal_size_max 0.132
_exptl_crystal_size_mid 0.112
_exptl_crystal_size_min 0.045
_refine_diff_density_max 0.458
_refine_diff_density_min -0.317
_refine_diff_density_rms 0.060
_refine_ls_extinction_method none
_refine_ls_goodness_of_fit_ref 1.055
_refine_ls_hydrogen_treatment mixed
_refine_ls_matrix_type full
_refine_ls_number_parameters 167
_refine_ls_number_reflns 3235
_refine_ls_number_restraints 0
_refine_ls_restrained_S_all 1.055
_refine_ls_R_factor_all 0.0229
_refine_ls_R_factor_gt 0.0215
_refine_ls_shift/su_max 0.001
_refine_ls_shift/su_mean 0.000
_refine_ls_structure_factor_coef Fsqd
_refine_ls_weighting_details 'w=1/[\s^2^(Fo^2^)+(0.0225P)^2^+0.3815P] where P=(Fo^2^+2Fc^2^)/3'
_refine_ls_weighting_scheme calc
_refine_ls_wR_factor_gt 0.0525
_refine_ls_wR_factor_ref 0.0534
_reflns_Friedel_coverage 0.000
_reflns_number_gt 3081
_reflns_number_total 3235
_reflns_threshold_expression 'I > 2\s(I)'
_cod_data_source_file d5cy01110h2.cif
_cod_data_source_block kg_pk_820_0983_0m_a
_cod_database_code 1576314
_shelx_shelxl_version_number 2019/1
_shelx_space_group_comment
;
The symmetry employed for this shelxl refinement is uniquely defined
by the following loop, which should always be used as a source of
symmetry information in preference to the above space-group names.
They are only intended as comments.
;
_shelx_estimated_absorpt_t_max 0.904
_shelx_estimated_absorpt_t_min 0.752
_olex2_refinement_description
;
1. Fixed Uiso
 At 1.2 times of:
  All C(H) groups
2.a Aromatic/amide H refined with riding coordinates:
 C2(H2), C3(H3), C4(H4), C5(H5A), C6(H6), C7(H7), C8(H8), C9(H9), C10(H10)
;
_olex2_submission_special_instructions 'No special instructions were received'

loop_
_space_group_symop_operation_xyz
'x, y, z'
'-x, -y, -z'

loop_
_atom_site_label
_atom_site_type_symbol
_atom_site_fract_x
_atom_site_fract_y
_atom_site_fract_z
_atom_site_U_iso_or_equiv
_atom_site_adp_type
_atom_site_occupancy
_atom_site_site_symmetry_order
_atom_site_calc_flag
_atom_site_refinement_flags_posn
_atom_site_refinement_flags_adp
_atom_site_refinement_flags_occupancy
_atom_site_disorder_assembly
_atom_site_disorder_group
Zn1 Zn 0.62070(2) 0.24308(2) 0.71178(2) 0.01657(6) Uani 1 1 d . . . . .
Cl1 Cl 0.85853(5) 0.12499(5) 0.81562(3) 0.02239(8) Uani 1 1 d . . . . .
Cl2 Cl 0.43768(5) 0.04948(5) 0.67394(4) 0.02585(9) Uani 1 1 d . . . . .
N2 N 0.75189(16) 0.30338(17) 0.52957(11) 0.0180(2) Uani 1 1 d . . . . .
N3 N 0.60616(16) 0.52776(17) 0.65715(11) 0.0175(2) Uani 1 1 d . . . . .
N4 N 0.43778(16) 0.34989(16) 0.84280(11) 0.0173(2) Uani 1 1 d . . . . .
N5 N 0.52100(18) 0.62339(18) 0.73344(13) 0.0239(3) Uani 1 1 d . . . . .
C1 C 0.76880(19) 0.4785(2) 0.48418(13) 0.0184(3) Uani 1 1 d . . . . .
C2 C 0.8618(2) 0.5382(2) 0.37564(13) 0.0216(3) Uani 1 1 d . . . . .
H2 H 0.871936 0.662483 0.345617 0.026 Uiso 1 1 calc R . . . .
C3 C 0.9391(2) 0.4110(2) 0.31263(14) 0.0249(3) Uani 1 1 d . . . . .
H3 H 1.004742 0.447524 0.238707 0.030 Uiso 1 1 calc R . . . .
C4 C 0.9208(2) 0.2306(2) 0.35740(14) 0.0259(3) Uani 1 1 d . . . . .
H4 H 0.971787 0.142042 0.314715 0.031 Uiso 1 1 calc R . . . .
C5 C 0.8257(2) 0.1831(2) 0.46656(14) 0.0221(3) Uani 1 1 d . . . . .
H5A H 0.812563 0.059744 0.497835 0.027 Uiso 1 1 calc R . . . .
C6 C 0.68417(19) 0.6012(2) 0.55629(13) 0.0186(3) Uani 1 1 d . . . . .
H6 H 0.685543 0.727553 0.531461 0.022 Uiso 1 1 calc R . . . .
C7 C 0.3433(2) 0.2548(2) 0.93525(14) 0.0210(3) Uani 1 1 d . . . . .
H7 H 0.349743 0.128256 0.943953 0.025 Uiso 1 1 calc R . . . .
C8 C 0.2378(2) 0.3335(2) 1.01759(14) 0.0243(3) Uani 1 1 d . . . . .
H8 H 0.173001 0.262716 1.081788 0.029 Uiso 1 1 calc R . . . .
C9 C 0.2284(2) 0.5194(2) 1.00450(14) 0.0221(3) Uani 1 1 d . . . . .
H9 H 0.157498 0.576826 1.060446 0.027 Uiso 1 1 calc R . . . .
C10 C 0.3221(2) 0.6192(2) 0.91042(13) 0.0198(3) Uani 1 1 d . . . . .
H10 H 0.316904 0.746050 0.899582 0.024 Uiso 1 1 calc R . . . .
C11 C 0.42540(19) 0.52794(19) 0.83111(13) 0.0170(3) Uani 1 1 d . . . . .
H5 H 0.515(3) 0.745(3) 0.7140(19) 0.037(6) Uiso 1 1 d . . . . .

loop_
_atom_site_aniso_label
_atom_site_aniso_U_11
_atom_site_aniso_U_22
_atom_site_aniso_U_33
_atom_site_aniso_U_23
_atom_site_aniso_U_13
_atom_site_aniso_U_12
Zn1 0.01960(9) 0.01356(9) 0.01613(9) -0.00203(6) -0.00083(6) -0.00232(6)
Cl1 0.02321(18) 0.02141(18) 0.02085(17) -0.00239(13) -0.00351(13) 0.00251(13)
Cl2 0.0302(2) 0.01983(18) 0.0298(2) -0.00700(15) -0.00093(15) -0.00947(15)
N2 0.0183(6) 0.0198(6) 0.0158(6) -0.0026(5) -0.0025(4) -0.0031(5)
N3 0.0173(6) 0.0178(6) 0.0166(6) -0.0022(5) -0.0016(4) -0.0012(5)
N4 0.0177(6) 0.0168(6) 0.0170(6) -0.0026(5) -0.0011(4) -0.0023(4)
N5 0.0267(7) 0.0146(6) 0.0284(7) -0.0023(5) 0.0012(5) -0.0008(5)
C1 0.0156(6) 0.0225(7) 0.0168(7) -0.0010(5) -0.0039(5) -0.0044(5)
C2 0.0181(7) 0.0277(8) 0.0180(7) 0.0003(6) -0.0028(5) -0.0061(6)
C3 0.0184(7) 0.0399(9) 0.0159(7) -0.0037(6) 0.0002(5) -0.0058(6)
C4 0.0228(8) 0.0355(9) 0.0211(8) -0.0106(7) -0.0021(6) -0.0006(6)
C5 0.0231(7) 0.0246(8) 0.0199(7) -0.0068(6) -0.0026(6) -0.0026(6)
C6 0.0187(7) 0.0157(7) 0.0199(7) 0.0029(5) -0.0047(5) -0.0052(5)
C7 0.0227(7) 0.0188(7) 0.0210(7) -0.0018(6) -0.0008(6) -0.0047(6)
C8 0.0232(7) 0.0283(8) 0.0207(7) -0.0033(6) 0.0019(6) -0.0064(6)
C9 0.0196(7) 0.0282(8) 0.0195(7) -0.0087(6) -0.0001(6) -0.0003(6)
C10 0.0201(7) 0.0185(7) 0.0220(7) -0.0063(6) -0.0048(6) 0.0005(5)
C11 0.0172(6) 0.0170(7) 0.0168(6) -0.0023(5) -0.0038(5) -0.0018(5)

loop_
_atom_type_symbol
_atom_type_description
_atom_type_scat_dispersion_real
_atom_type_scat_dispersion_imag
_atom_type_scat_source
C C 0.0033 0.0016 'International Tables Vol C Tables 4.2.6.8 and 6.1.1.4'
H H 0.0000 0.0000 'International Tables Vol C Tables 4.2.6.8 and 6.1.1.4'
Cl Cl 0.1484 0.1585 'International Tables Vol C Tables 4.2.6.8 and 6.1.1.4'
N N 0.0061 0.0033 'International Tables Vol C Tables 4.2.6.8 and 6.1.1.4'
Zn Zn 0.2839 1.4301 'International Tables Vol C Tables 4.2.6.8 and 6.1.1.4'

loop_
_geom_angle_atom_site_label_1
_geom_angle_atom_site_label_2
_geom_angle_atom_site_label_3
_geom_angle
_geom_angle_site_symmetry_1
_geom_angle_site_symmetry_3
_geom_angle_publ_flag
Cl1 Zn1 Cl2 117.502(16) . . ?
N2 Zn1 Cl1 100.38(3) . . ?
N2 Zn1 Cl2 95.67(3) . . ?
N3 Zn1 Cl1 113.28(3) . . ?
N3 Zn1 Cl2 129.18(4) . . ?
N3 Zn1 N2 73.07(5) . . ?
N3 Zn1 N4 73.80(5) . . ?
N4 Zn1 Cl1 102.51(3) . . ?
N4 Zn1 Cl2 96.71(3) . . ?
N4 Zn1 N2 145.09(5) . . ?
C1 N2 Zn1 115.16(10) . . ?
C5 N2 Zn1 126.27(10) . . ?
C5 N2 C1 118.36(13) . . ?
N5 N3 Zn1 116.87(9) . . ?
C6 N3 Zn1 120.18(10) . . ?
C6 N3 N5 122.89(13) . . ?
C7 N4 Zn1 126.85(10) . . ?
C11 N4 Zn1 115.32(10) . . ?
C11 N4 C7 117.78(13) . . ?
N3 N5 C11 116.32(13) . . ?
N2 C1 C2 122.61(14) . . ?
N2 C1 C6 115.43(13) . . ?
C2 C1 C6 121.96(14) . . ?
C3 C2 C1 118.01(15) . . ?
C2 C3 C4 120.04(14) . . ?
C3 C4 C5 118.03(15) . . ?
N2 C5 C4 122.94(15) . . ?
N3 C6 C1 115.78(13) . . ?
N4 C7 C8 122.82(14) . . ?
C7 C8 C9 118.46(14) . . ?
C10 C9 C8 119.76(14) . . ?
C9 C10 C11 117.80(14) . . ?
N4 C11 N5 116.66(13) . . ?
N4 C11 C10 123.37(13) . . ?
N5 C11 C10 119.97(13) . . ?

loop_
_geom_bond_atom_site_label_1
_geom_bond_atom_site_label_2
_geom_bond_distance
_geom_bond_site_symmetry_2
_geom_bond_publ_flag
Zn1 Cl1 2.2461(4) . ?
Zn1 Cl2 2.2763(4) . ?
Zn1 N2 2.2191(12) . ?
Zn1 N3 2.1297(12) . ?
Zn1 N4 2.1800(12) . ?
N2 C1 1.3479(19) . ?
N2 C5 1.337(2) . ?
N3 N5 1.3395(18) . ?
N3 C6 1.2983(19) . ?
N4 C7 1.3491(19) . ?
N4 C11 1.3358(19) . ?
N5 C11 1.393(2) . ?
C1 C2 1.391(2) . ?
C1 C6 1.446(2) . ?
C2 C3 1.386(2) . ?
C3 C4 1.386(2) . ?
C4 C5 1.390(2) . ?
C7 C8 1.378(2) . ?
C8 C9 1.395(2) . ?
C9 C10 1.374(2) . ?
C10 C11 1.399(2) . ?
